data_6000350
loop_
_publ_author_name
'Okudera, H.'
'Nakamura, H.'
'Toraya, H.'
'Ohsato, H.'

_publ_section_title
;
 Tungsten bronze-type solid solutions Ba6-3xSm8+2xTi18O54 (x = 0.3, 0.5,
 0.67, 0.71) with superstructure
;
_journal_name_full 'Journal of Solid State Chemistry'
_journal_page_first 336
_journal_page_last 343
_journal_paper_doi 10.1006/jssc.1998.8042
_journal_volume 142
_journal_year 1999
_chemical_formula_sum 'Ba4.5 O54 Sm9 Ti18'
_space_group_name_H-M_alt 'P b n m'
_cell_angle_alpha 90.000
_cell_angle_beta 90.000
_cell_angle_gamma 90.000
_cell_length_a 12.1568
_cell_length_b 22.3253
_cell_length_c 7.6630
_cell_volume 2079.77
_cod_database_code 6000350

loop_
_atom_site_label
_atom_site_fract_x
_atom_site_fract_y
_atom_site_fract_z
? ? ? ?
